data_2007010
loop_
_publ_author_name
'Abboud, Khalil A.'
'Ward, Brian H.'
'Talham, Daniel R.'

_publ_section_title
;
 Trichloro(4,4'-dimethyl-2,2'-bipyridine-<i>N</i>,<i>N</i>')manganese(III)
 Acetonitrile Solvate (1/1)
;
_journal_issue 2
_journal_name_full 'Acta Crystallographica Section C'
_journal_page_first 180
_journal_page_last 181
_journal_paper_doi 10.1107/S0108270197012419
_journal_volume 54
_journal_year 1998
_chemical_formula_iupac '[MnCl3 (C12 H12 N2)] , C2 H3 N'
_chemical_formula_sum 'C14 H15 Cl3 Mn N3'
_chemical_formula_weight 386.58
_chemical_name_systematic
;
4,4'-dimethyl-2,2'-bipyridinetrichloromanganese(III)
acetonitrile solvate
;
_space_group_IT_number 14
_symmetry_cell_setting monoclinic
_symmetry_space_group_name_Hall '-P 2yn'
_symmetry_space_group_name_H-M 'P 1 21/n 1'
_audit_creation_method SHELXTL5
_cell_angle_alpha 90.00
_cell_angle_beta 90.7480(10)
_cell_angle_gamma 90.00
_cell_formula_units_Z 4
_cell_length_a 7.41180(10)
_cell_length_b 16.7280(3)
_cell_length_c 13.51680(10)
_cell_measurement_reflns_used 8132
_cell_measurement_temperature 173(2)
_cell_measurement_theta_max 27.5
_cell_measurement_theta_min 2.0
_cell_volume 1675.73(4)
_computing_cell_refinement 'SMART and SAINT, (Siemens, 1995)'
_computing_data_collection 'SMART (Siemens, 1995)'
_computing_data_reduction 'SHELXTL5, (Sheldrick, 1995)'
_computing_molecular_graphics SHELXTL5
_computing_publication_material SHELXTL5
_computing_structure_refinement SHELXTL5
_computing_structure_solution SHELXTL5
_diffrn_ambient_temperature 173(2)
_diffrn_measurement_device 'Siemens SMART platform'
_diffrn_measurement_method '\w scans'
_diffrn_radiation_monochromator graphite
_diffrn_radiation_source 'normal-focus sealed tube'
_diffrn_radiation_type MoK\a
_diffrn_radiation_wavelength 0.71073
_diffrn_reflns_av_R_equivalents 0.0415
_diffrn_reflns_av_sigmaI/netI 0.0288
_diffrn_reflns_limit_h_max 8
_diffrn_reflns_limit_h_min -9
_diffrn_reflns_limit_k_max 22
_diffrn_reflns_limit_k_min -13
_diffrn_reflns_limit_l_max 18
_diffrn_reflns_limit_l_min -18
_diffrn_reflns_number 11406
_diffrn_reflns_theta_max 27.50
_diffrn_reflns_theta_min 1.94
_diffrn_standards_decay_% ' < 1 (see text)'
_exptl_absorpt_coefficient_mu 1.261
_exptl_absorpt_correction_T_max 0.787
_exptl_absorpt_correction_T_min 0.703
_exptl_absorpt_correction_type 'Empirical from \y scans (SHELXTL5; Sheldrick, 1995)'
_exptl_crystal_colour 'Dark blue '
_exptl_crystal_density_diffrn 1.532
_exptl_crystal_density_meas ?
_exptl_crystal_description Needle
_exptl_crystal_F_000 784
_exptl_crystal_size_max 0.25
_exptl_crystal_size_mid 0.19
_exptl_crystal_size_min 0.19
_refine_diff_density_max 0.40
_refine_diff_density_min -0.28
_refine_ls_extinction_coef 0.0034(6)
_refine_ls_extinction_method 'SHELXTL5 (Sheldrick, 1995)'
_refine_ls_goodness_of_fit_all 1.07
_refine_ls_goodness_of_fit_obs 1.08
_refine_ls_hydrogen_treatment constr
_refine_ls_matrix_type full
_refine_ls_number_parameters 197
_refine_ls_number_reflns 3822
_refine_ls_number_restraints 0
_refine_ls_restrained_S_all 1.09
_refine_ls_restrained_S_obs 1.08
_refine_ls_R_factor_all 0.035
_refine_ls_R_factor_obs .030
_refine_ls_shift/esd_max -0.01
_refine_ls_shift/esd_mean 0.00
_refine_ls_structure_factor_coef Fsqd
_refine_ls_weighting_details 'w = 1/[\s^2^(Fo^2^)+(0.0354P)^2^+1.0062P] where P=(Fo^2^+2Fc^2^)/3'
_refine_ls_weighting_scheme calc
_refine_ls_wR_factor_all 0.081
_refine_ls_wR_factor_obs .076
_reflns_number_observed 3476
_reflns_number_total 3840
_reflns_observed_criterion >2sigma(I)
_cod_data_source_file fg1372.cif
_cod_data_source_block 1
_cod_depositor_comments
;
The following automatic conversions were performed:
'_symmetry_cell_setting' value 'Monoclinic' changed to 'monoclinic'
according to '/home/saulius/struct/CIF-dictionaries/cif_core.dic'
dictionary named 'cif_core.dic' version 2.4.1 from 2010-06-29.

Automatic conversion script
Id: cif_fix_enum 1527 2010-12-29 10:47:43Z saulius 

The following automatic conversions were performed:

'_symmetry_cell_setting' value 'Monoclinic' changed to 'monoclinic'
according to /home/saulius/struct/CIF-dictionaries/cif_core.dic
dictionary named 'cif_core.dic' version 2.4.1 from 2010-06-29.

Automatic conversion script
Id: cif_fix_values 1715 2011-07-08 13:25:40Z adriana 

The following automatic conversions were performed:

'_exptl_crystal_density_meas' value 'not measured' was changed to '?'
- the value is perceived as not measured.

Automatic conversion script
Id: cif_fix_values 3008 2015-01-20 13:52:24Z robertas 

The following automatic conversions were performed:

'_refine_ls_weighting_scheme' value 'calc w =
1/[\s^2^(Fo^2^)+(0.0354P)^2^+1.0062P] where P=(Fo^2^+2Fc^2^)/3' was
changed to 'calc'. New tag '_refine_ls_weighting_details' was
created. The value of the new tag was set to 'w =
1/[\s^2^(Fo^2^)+(0.0354P)^2^+1.0062P] where P=(Fo^2^+2Fc^2^)/3'.

Automatic conversion script
Id: cif_fix_values 3143 2015-03-26 13:38:13Z robertas 
;
_cod_original_sg_symbol_H-M 'P 21/n'
_cod_database_code 2007010

loop_
_symmetry_equiv_pos_as_xyz
'x, y, z'
'-x+1/2, y+1/2, -z+1/2'
'-x, -y, -z'
'x-1/2, -y-1/2, z-1/2'

loop_
_atom_site_aniso_label
_atom_site_aniso_U_11
_atom_site_aniso_U_22
_atom_site_aniso_U_33
_atom_site_aniso_U_12
_atom_site_aniso_U_13
_atom_site_aniso_U_23
Mn .02675(15) .02134(15) .01756(14) .00267(10) -.00045(10) -.00061(9)
Cl1 .0244(2) .0296(2) .0266(2) .0030(2) -.0005(2) -.0024(2)
Cl2 .0508(3) .0364(3) .0195(2) .0114(2) .0029(2) .0030(2)
Cl3 .0289(2) .0391(3) .0311(2) -.0070(2) -.0027(2) -.0031(2)
N1 .0265(7) .0205(7) .0199(7) .0018(5) -.0014(5) .0011(5)
C2 .0348(9) .0255(9) .0211(8) .0040(7) -.0012(7) .0022(7)
C3 .0348(10) .0211(9) .0299(9) .0022(7) -.0018(7) .0060(7)
C4 .0260(8) .0189(8) .0315(9) -.0016(6) -.0015(7) .0002(7)
C4' .0516(12) .0197(9) .0377(11) .0035(8) -.0008(9) -.0010(8)
C5 .0271(8) .0193(8) .0226(8) -.0004(6) -.0023(6) -.0010(6)
C6 .0188(7) .0209(8) .0209(8) -.0021(6) -.0022(6) .0003(6)
C7 .0203(7) .0189(8) .0215(8) -.0020(6) -.0018(6) -.0012(6)
C8 .0259(8) .0213(8) .0214(8) -.0014(6) -.0008(6) -.0012(6)
C9 .0261(8) .0260(9) .0219(8) -.0021(7) -.0021(6) .0028(7)
C9' .0494(12) .0314(10) .0226(9) .0016(9) -.0027(8) .0036(8)
C10 .0336(9) .0210(8) .0262(9) .0021(7) -.0005(7) .0042(7)
C11 .0361(10) .0189(8) .0263(9) .0044(7) .0009(7) .0000(7)
N12 .0271(7) .0210(7) .0192(7) .0002(6) -.0004(5) .0007(5)
N13 .0754(15) .0318(10) .0449(11) .0031(10) .0044(10) .0032(9)
C14 .0432(11) .0283(10) .0362(11) -.0046(8) -.0015(9) .0104(8)
C15 .0433(12) .0495(13) .0323(11) .0050(10) .0063(9) .0079(9)

loop_
_atom_site_label
_atom_site_fract_x
_atom_site_fract_y
_atom_site_fract_z
_atom_site_U_iso_or_equiv
_atom_site_thermal_displace_type
_atom_site_calc_flag
_atom_site_refinement_flags
_atom_site_occupancy
_atom_site_disorder_group
_atom_site_type_symbol
Mn .18863(3) .08196(2) .20263(2) .02189(9) Uani d . 1 . Mn
Cl1 -.06930(6) .15273(3) .21663(3) .02687(11) Uani d . 1 . Cl
Cl2 .17866(7) .04035(3) .35832(3) .03556(13) Uani d . 1 . Cl
Cl3 .43784(6) .16411(3) .21998(3) .03307(12) Uani d . 1 . Cl
N1 .2650(2) -.03106(9) .15091(10) .0223(3) Uani d . 1 . N
C2 .3042(3) -.09575(11) .20705(13) .0272(4) Uani d . 1 . C
H2 .3021 -.09067 .27554 .033 Uiso calc R 1 . H
C3 .3472(3) -.16935(11) .16669(14) .0286(4) Uani d . 1 . C
H3 .3666 -.2101 .2089 .034 Uiso d . 1 . H
C4 .3535(2) -.17870(10) .06457(14) .0255(4) Uani d . 1 . C
C4' .3928(3) -.25838(11) .0173(2) .0363(5) Uani d . 1 . C
H4'A .4655 -.25042 -.0401 .055 Uiso calc R 1 . H
H4'B .2814 -.2837 -.0018 .055 Uiso calc R 1 . H
H4'C .4564 -.2918 .0638 .055 Uiso calc R 1 . H
C5 .3179(2) -.11088(10) .00608(13) .0230(3) Uani d . 1 . C
H5 .3243 -.11420 -.06246 .028 Uiso calc R 1 . H
C6 .2729(2) -.03882(10) .05076(12) .0202(3) Uani d . 1 . C
C7 .2285(2) .03499(10) -.00482(12) .0202(3) Uani d . 1 . C
C8 .2302(2) .04183(10) -.10723(12) .0229(3) Uani d . 1 . C
H8 .2612 -.00202 -.14574 .027 Uiso calc R 1 . H
C9 .1853(2) .11450(11) -.15272(13) .0247(3) Uani d . 1 . C
C9' .1844(3) .12385(12) -.26361(14) .0345(4) Uani d . 1 . C
H9'A .1241 .0790 -.29350 .052 Uiso calc R 1 . H
H9'B .3063 .1264 -.2865 .052 Uiso calc R 1 . H
H9'C .1221 .1722 -.2815 .052 Uiso calc R 1 . H
C10 .1417(3) .17851(11) -.09132(13) .0269(4) Uani d . 1 . C
H10 .1126 .22791 -.11877 .032 Uiso calc R 1 . H
C11 .1418(3) .16865(11) .01052(14) .0271(4) Uani d . 1 . C
H11 .1128 .21196 .05041 .033 Uiso calc R 1 . H
N12 .1827(2) .09806(9) .05338(11) .0224(3) Uani d . 1 . N
N13 .5554(3) .14489(12) .5584(2) .0506(5) Uani d . 1 . N
C14 .6121(3) .10603(13) .4964(2) .0359(4) Uani d . 1 . C
C15 .6833(3) .05603(15) .4179(2) .0417(5) Uani d . 1 . C
H15A .8119 .0624 .4152 .062 Uiso calc R 1 . H
H15B .6301 .0716 .3557 .062 Uiso calc R 1 . H
H15C .6549 .0011 .4309 .062 Uiso calc R 1 . H

loop_
_atom_type_symbol
_atom_type_description
_atom_type_scat_dispersion_real
_atom_type_scat_dispersion_imag
_atom_type_scat_source
C C 0.0033 0.0016 'International Tables Vol C Tables 4.2.6.8 and 6.1.1.4'
H H 0.0000 0.0000 'International Tables Vol C Tables 4.2.6.8 and 6.1.1.4'
N N 0.0061 0.0033 'International Tables Vol C Tables 4.2.6.8 and 6.1.1.4'
Cl Cl 0.1484 0.1585 'International Tables Vol C Tables 4.2.6.8 and 6.1.1.4'
Mn Mn 0.3368 0.7283 'International Tables Vol C Tables 4.2.6.8 and 6.1.1.4'

loop_
_geom_angle_atom_site_label_1
_geom_angle_atom_site_label_2
_geom_angle_atom_site_label_3
_geom_angle
_geom_angle_publ_flag
N1 Mn N12 77.95(6) yes
N1 Mn Cl1 137.16(4) yes
N1 Mn Cl2 92.63(4) yes
N1 Mn Cl3 110.55(4) yes
N12 Mn Cl1 90.36(4) yes
N12 Mn Cl2 168.86(4) yes
N12 Mn Cl3 91.65(4) yes
Cl1 Mn Cl2 92.65(2) yes
Cl1 Mn Cl3 110.85(2) yes
Cl2 Mn Cl3 97.28(2) yes
C2 N1 C6 118.06(15) ?
C2 N1 Mn 126.30(12) ?
C6 N1 Mn 115.64(11) ?
N1 C2 C3 122.6(2) ?
N1 C2 H2 118.68 ?
C3 C2 H2 118.68 ?
C2 C3 C4 120.1(2) ?
C2 C3 H3 117.3 ?
C4 C3 H3 122.5 ?
C3 C4 C5 117.3(2) ?
C3 C4 C4' 121.9(2) ?
C5 C4 C4' 120.7(2) ?
C4 C4' H4'A 109.47 ?
C4 C4' H4'B 109.47 ?
H4'A C4' H4'B 109.5 ?
C4 C4' H4'C 109.47 ?
H4'A C4' H4'C 109.5 ?
H4'B C4' H4'C 109.5 ?
C6 C5 C4 120.0(2) ?
C6 C5 H5 120.01 ?
C4 C5 H5 120.01 ?
N1 C6 C5 121.86(15) ?
N1 C6 C7 114.39(14) ?
C5 C6 C7 123.75(15) ?
N12 C7 C8 121.1(2) ?
N12 C7 C6 114.11(14) ?
C8 C7 C6 124.74(15) ?
C7 C8 C9 120.3(2) ?
C7 C8 H8 119.87 ?
C9 C8 H8 119.87 ?
C10 C9 C8 117.4(2) ?
C10 C9 C9' 120.9(2) ?
C8 C9 C9' 121.7(2) ?
C9 C9' H9'A 109.47 ?
C9 C9' H9'B 109.47 ?
H9'A C9' H9'B 109.5 ?
C9 C9' H9'C 109.47 ?
H9'A C9' H9'C 109.5 ?
H9'B C9' H9'C 109.5 ?
C11 C10 C9 120.1(2) ?
C11 C10 H10 119.93 ?
C9 C10 H10 119.93 ?
N12 C11 C10 121.9(2) ?
N12 C11 H11 119.06 ?
C10 C11 H11 119.06 ?
C11 N12 C7 119.13(15) ?
C11 N12 Mn 122.94(12) ?
C7 N12 Mn 117.90(11) ?
N13 C14 C15 179.5(2) ?
C14 C15 H15A 109.47 ?
C14 C15 H15B 109.47 ?
H15A C15 H15B 109.5 ?
C14 C15 H15C 109.47 ?
H15A C15 H15C 109.5 ?
H15B C15 H15C 109.5 ?

loop_
_geom_bond_atom_site_label_1
_geom_bond_atom_site_label_2
_geom_bond_site_symmetry_2
_geom_bond_distance
_geom_bond_publ_flag
Mn N1 . 2.0960(10) yes
Mn N12 . 2.0350(10) yes
Mn Cl1 . 2.2587(5) yes
Mn Cl2 . 2.2187(5) yes
Mn Cl3 . 2.3117(5) yes
N1 C2 . 1.351(2) ?
N1 C6 . 1.362(2) ?
C2 C3 . 1.386(3) ?
C2 H2 . .93 ?
C3 C4 . 1.391(3) ?
C3 H3 . .90 ?
C4 C5 . 1.406(2) ?
C4 C4' . 1.508(3) ?
C4' H4'A . .96 ?
C4' H4'B . .96 ?
C4' H4'C . .96 ?
C5 C6 . 1.391(2) ?
C5 H5 . .93 ?
C6 C7 . 1.480(2) ?
C7 N12 . 1.362(2) ?
C7 C8 . 1.389(2) ?
C8 C9 . 1.400(2) ?
C8 H8 . .93 ?
C9 C10 . 1.395(3) ?
C9 C9' . 1.507(2) ?
C9' H9'A . .96 ?
C9' H9'B . .96 ?
C9' H9'C . .96 ?
C10 C11 . 1.386(3) ?
C10 H10 . .93 ?
C11 N12 . 1.348(2) ?
C11 H11 . .93 ?
N13 C14 . 1.145(3) ?
C14 C15 . 1.456(3) ?
C15 H15A . .96 ?
C15 H15B . .96 ?
C15 H15C . .96 ?
